data_2100078
loop_
_publ_author_name
'Richard E. Marsh'

_publ_section_title
;
 Space group <i>P</i>1: an update
;
_journal_issue 3
_journal_name_full 'Acta Crystallographica Section B'
_journal_page_first 359
_journal_page_last 359
_journal_paper_doi 10.1107/S0108768105009651
_journal_volume 61
_journal_year 2005
_chemical_formula_moiety '2(C9 H18 Cl6 Te3), C3 H7 N O, 1.5(H2 O)'
_chemical_formula_sum 'C21 H46 Cl12 N O2.5 Te6'
_space_group_crystal_system monoclinic
_space_group_IT_number 9
_space_group_name_Hall 'C -2yc'
_space_group_name_H-M_alt 'C 1 c 1'
_audit_creation_method CRYM
_cell_angle_alpha 90
_cell_angle_beta 94.63
_cell_angle_gamma 90
_cell_formula_units_Z 2
_cell_length_a 12.4260
_cell_length_b 22.2190
_cell_length_c 8.7820
_cell_volume 2416.739
_cod_data_source_file bk0148.cif
_cod_data_source_block RAWKEF
_cod_depositor_comments
;
 Updating space group information and adding the symmetry operation list.

 Antanas Vaitkus,
 2018-06-15

  Added moiety chemical formula and Z value from Marsh (2005) paper.
  The summary chemical formula is calculated from moiety formula using
  AdHocParser
  (svn://www.crystallography.net/cod-tools/trunk/Formulae/AdHocParser.yp,
  revision 1441.)

  Andrius Merkys
  2013-11-11
;
_cod_original_sg_symbol_H-M 'C c'
_cod_original_formula_sum 'not given'
_cod_database_code 2100078

loop_
_space_group_symop_id
_space_group_symop_operation_xyz
1 x,y,z
2 x,-y,z+1/2
3 x+1/2,y+1/2,z
4 x+1/2,-y+1/2,z+1/2

loop_
_atom_site_label
_atom_site_fract_x
_atom_site_fract_y
_atom_site_fract_z
_atom_site_type_symbol
Te1 0.14378 0.09448 0.14195 Te
Te2 0.40021 0.19566 0.72930 Te
Te3 0.65281 0.09858 0.20225 Te
Cl1 0.17853 0.16928 -0.06180 Cl
Cl2 0.11615 0.02045 0.34825 Cl
Cl3 0.40312 0.08568 0.71995 Cl
Cl4 0.39678 0.31172 0.71995 Cl
Cl5 0.59868 0.17758 0.00890 Cl
Cl6 0.68652 0.02158 0.40735 Cl
C1 0.18070 0.16565 0.30400 C
C2 0.24480 0.14530 0.45500 C
C3 0.27890 0.19920 0.54700 C
C4 0.54325 0.20175 0.59100 C
C5 0.54725 0.15375 0.47850 C
C6 0.63300 0.16650 0.37400 C
C7 0.49725 0.05825 0.15250 C
C8 0.39290 0.09245 0.14600 C
C9 0.29550 0.05650 0.12400 C
H1 0.22405 0.19565 0.25520 H
H2 0.11393 0.18397 0.32870 H
H3 0.19900 0.12000 0.51230 H
H4 0.30808 0.12268 0.43120 H
H5 0.21430 0.21400 0.59050 H
H6 0.30270 0.22875 0.47570 H
H7 0.54147 0.23988 0.53870 H
H8 0.60862 0.19958 0.66015 H
H9 0.56265 0.11590 0.53050 H
H10 0.47802 0.15112 0.41975 H
H11 0.70138 0.17048 0.43575 H
H12 0.61612 0.20433 0.32240 H
H13 0.49905 0.03925 0.05275 H
H14 0.49105 0.02690 0.22905 H
H15 0.39053 0.11443 0.24085 H
H16 0.39265 0.12050 0.06260 H
H17 0.30330 0.02455 0.20020 H
H18 0.29520 0.03900 0.02410 H
